data_4029689
loop_
_publ_author_name
'Sun, Yin-Wei'
'Xu, Qin'
'Shi, Min'

_publ_section_title
;
 Synthesis of axially chiral gold complexes and their applications in
 asymmetric catalyses.
;
_journal_name_full 'Beilstein journal of organic chemistry'
_journal_page_first 2224
_journal_page_last 2232
_journal_paper_doi 10.3762/bjoc.9.261
_journal_volume 9
_journal_year 2013
_chemical_absolute_configuration ad
_chemical_formula_sum 'C32 H23 Au Cl O P'
_chemical_formula_weight 686.89
_chemical_name_systematic
; 
 ? 
;
_space_group_IT_number 19
_symmetry_cell_setting orthorhombic
_symmetry_space_group_name_Hall 'P 2ac 2ab'
_symmetry_space_group_name_H-M 'P 21 21 21'
_atom_sites_solution_hydrogens geom
_atom_sites_solution_primary direct
_atom_sites_solution_secondary difmap
_audit_creation_method SHELXL-97
_cell_angle_alpha 90.00
_cell_angle_beta 90.00
_cell_angle_gamma 90.00
_cell_formula_units_Z 4
_cell_length_a 9.0411(7)
_cell_length_b 13.4833(10)
_cell_length_c 21.9878(16)
_cell_measurement_reflns_used 2639
_cell_measurement_temperature 293(2)
_cell_measurement_theta_max 43.759
_cell_measurement_theta_min 4.781
_cell_volume 2680.4(3)
_computing_cell_refinement 'Bruker SMART'
_computing_data_collection 'Bruker SMART'
_computing_data_reduction 'Bruker SHELXTL'
_computing_molecular_graphics 'Bruker SHELXTL'
_computing_publication_material 'Bruker SHELXTL'
_computing_structure_refinement 'SHELXL-97 (Sheldrick, 1997)'
_computing_structure_solution 'SHELXS-97 (Sheldrick, 1990)'
_diffrn_ambient_temperature 293(2)
_diffrn_measured_fraction_theta_full 1.000
_diffrn_measured_fraction_theta_max 1.000
_diffrn_measurement_device_type 'CCD area detector'
_diffrn_measurement_method 'phi and omega scans'
_diffrn_radiation_monochromator graphite
_diffrn_radiation_source 'fine-focus sealed tube'
_diffrn_radiation_type MoK\a
_diffrn_radiation_wavelength 0.71073
_diffrn_reflns_av_R_equivalents 0.0672
_diffrn_reflns_av_sigmaI/netI 0.0740
_diffrn_reflns_limit_h_max 10
_diffrn_reflns_limit_h_min -11
_diffrn_reflns_limit_k_max 16
_diffrn_reflns_limit_k_min -13
_diffrn_reflns_limit_l_max 27
_diffrn_reflns_limit_l_min -27
_diffrn_reflns_number 16304
_diffrn_reflns_theta_full 26.00
_diffrn_reflns_theta_max 26.00
_diffrn_reflns_theta_min 1.85
_exptl_absorpt_coefficient_mu 5.671
_exptl_absorpt_correction_T_max 1.0000
_exptl_absorpt_correction_T_min 0.0502
_exptl_absorpt_correction_type empirical
_exptl_absorpt_process_details sadabs
_exptl_crystal_colour colorless
_exptl_crystal_density_diffrn 1.702
_exptl_crystal_density_method 'not measured'
_exptl_crystal_description prismatic
_exptl_crystal_F_000 1336
_exptl_crystal_size_max 0.212
_exptl_crystal_size_mid 0.139
_exptl_crystal_size_min 0.101
_refine_diff_density_max 0.880
_refine_diff_density_min -0.558
_refine_diff_density_rms 0.104
_refine_ls_abs_structure_details 'Flack H D (1983), Acta Cryst. A39, 876-881'
_refine_ls_abs_structure_Flack 0.003(9)
_refine_ls_extinction_method none
_refine_ls_goodness_of_fit_ref 0.982
_refine_ls_hydrogen_treatment constr
_refine_ls_matrix_type full
_refine_ls_number_parameters 326
_refine_ls_number_reflns 5255
_refine_ls_number_restraints 42
_refine_ls_restrained_S_all 0.991
_refine_ls_R_factor_all 0.0468
_refine_ls_R_factor_gt 0.0378
_refine_ls_shift/su_max 0.001
_refine_ls_shift/su_mean 0.000
_refine_ls_structure_factor_coef Fsqd
_refine_ls_weighting_details 'calc w=1/[\s^2^(Fo^2^)+(0.0000P)^2^+0.0000P] where P=(Fo^2^+2Fc^2^)/3'
_refine_ls_weighting_scheme calc
_refine_ls_wR_factor_gt 0.0680
_refine_ls_wR_factor_ref 0.0707
_reflns_number_gt 4602
_reflns_number_total 5255
_reflns_threshold_expression >2sigma(I)
_cod_data_source_file 1860-5397-9-261-S4.cif
_cod_data_source_block cd21334
_cod_depositor_comments
;
The following automatic conversions were performed:

'_symmetry_cell_setting' value 'Orthorhombic' changed to
'orthorhombic' according to
/usr/data/users/saulius/automatic-downloads/retrospective/Beilstein/lib/dictionaries/cif_core.dic
dictionary named 'cif_core.dic' version 2.4.2 from 2011-04-26.

Automatic conversion script
Id: cif_fix_values 2281 2013-09-26 08:29:07Z andrius 
;
_cod_original_sg_symbol_H-M P2(1)2(1)2(1)
_cod_database_code 4029689

loop_
_symmetry_equiv_pos_as_xyz
'x, y, z'
'-x+1/2, -y, z+1/2'
'-x, y+1/2, -z+1/2'
'x+1/2, -y+1/2, -z'

loop_
_atom_site_label
_atom_site_type_symbol
_atom_site_fract_x
_atom_site_fract_y
_atom_site_fract_z
_atom_site_U_iso_or_equiv
_atom_site_adp_type
_atom_site_occupancy
_atom_site_symmetry_multiplicity
_atom_site_calc_flag
_atom_site_refinement_flags
Au1 Au 0.36136(3) 0.767716(19) 0.847892(12) 0.03700(8) Uani 1 1 d .
Cl1 Cl 0.2334(3) 0.63480(16) 0.88562(10) 0.0624(6) Uani 1 1 d .
P1 P 0.4834(2) 0.88779(14) 0.79943(9) 0.0368(5) Uani 1 1 d .
O1 O 0.6107(6) 0.8931(4) 0.9790(2) 0.0503(14) Uani 1 1 d .
H1 H 0.6375 0.8760 1.0131 0.075 Uiso 1 1 calc R
C1 C 0.5442(8) 0.9985(5) 0.8398(3) 0.0335(16) Uani 1 1 d .
C2 C 0.6354(10) 1.0655(5) 0.8075(3) 0.0461(18) Uani 1 1 d .
H2 H 0.6718 1.0474 0.7696 0.055 Uiso 1 1 calc R
C3 C 0.6712(8) 1.1558(5) 0.8306(3) 0.043(2) Uani 1 1 d .
H3 H 0.7308 1.1983 0.8081 0.052 Uiso 1 1 calc R
C4 C 0.6192(8) 1.1861(5) 0.8883(3) 0.0398(17) Uani 1 1 d .
C5 C 0.6518(10) 1.2808(6) 0.9110(4) 0.058(2) Uani 1 1 d .
H5 H 0.7113 1.3243 0.8891 0.069 Uiso 1 1 calc R
C6 C 0.5949(11) 1.3075(6) 0.9653(4) 0.065(3) Uani 1 1 d .
H6 H 0.6119 1.3715 0.9795 0.079 Uiso 1 1 calc R
C7 C 0.5116(11) 1.2429(7) 1.0009(4) 0.075(3) Uani 1 1 d .
H7 H 0.4782 1.2627 1.0390 0.090 Uiso 1 1 calc R
C8 C 0.4790(10) 1.1503(6) 0.9798(4) 0.061(2) Uani 1 1 d .
H8 H 0.4226 1.1077 1.0035 0.073 Uiso 1 1 calc R
C9 C 0.5302(8) 1.1182(5) 0.9220(3) 0.0400(18) Uani 1 1 d .
C10 C 0.4933(7) 1.0243(5) 0.8975(3) 0.0309(16) Uani 1 1 d .
C11 C 0.3959(7) 0.9582(5) 0.9339(3) 0.0304(17) Uani 1 1 d .
C12 C 0.2400(8) 0.9643(5) 0.9307(3) 0.0357(17) Uani 1 1 d .
C13 C 0.1676(8) 1.0262(6) 0.8886(4) 0.044(2) Uani 1 1 d .
H13 H 0.2231 1.0617 0.8604 0.053 Uiso 1 1 calc R
C14 C 0.0176(10) 1.0348(7) 0.8885(4) 0.059(2) Uani 1 1 d .
H14 H -0.0278 1.0758 0.8600 0.071 Uiso 1 1 calc R
C15 C -0.0682(10) 0.9837(6) 0.9298(4) 0.058(2) Uani 1 1 d .
H15 H -0.1701 0.9933 0.9303 0.070 Uiso 1 1 calc R
C16 C -0.0053(9) 0.9195(6) 0.9695(4) 0.053(2) Uani 1 1 d .
H16 H -0.0645 0.8827 0.9957 0.064 Uiso 1 1 calc R
C17 C 0.1515(9) 0.9083(5) 0.9714(3) 0.0362(16) Uani 1 1 d .
C18 C 0.2235(10) 0.8445(5) 1.0123(3) 0.045(2) Uani 1 1 d .
H18 H 0.1668 0.8053 1.0382 0.054 Uiso 1 1 calc R
C19 C 0.3712(10) 0.8385(5) 1.0153(3) 0.0418(18) Uani 1 1 d .
H19 H 0.4150 0.7950 1.0428 0.050 Uiso 1 1 calc R
C20 C 0.4611(9) 0.8973(5) 0.9772(3) 0.0396(18) Uani 1 1 d .
C21 C 0.6529(10) 0.8392(5) 0.7688(4) 0.0484(19) Uani 1 1 d .
C22 C 0.7669(11) 0.8200(7) 0.8089(5) 0.071(3) Uani 1 1 d .
H22 H 0.7565 0.8386 0.8495 0.085 Uiso 1 1 calc R
C23 C 0.8962(12) 0.7738(8) 0.7904(6) 0.108(3) Uani 1 1 d U
H23 H 0.9725 0.7612 0.8177 0.130 Uiso 1 1 calc R
C24 C 0.9071(13) 0.7486(8) 0.7328(6) 0.106(3) Uani 1 1 d U
H24 H 0.9922 0.7153 0.7208 0.128 Uiso 1 1 calc R
C25 C 0.8033(12) 0.7676(8) 0.6895(6) 0.101(3) Uani 1 1 d U
H25 H 0.8200 0.7524 0.6488 0.121 Uiso 1 1 calc R
C26 C 0.6681(12) 0.8118(7) 0.7089(5) 0.092(3) Uani 1 1 d U
H26 H 0.5914 0.8220 0.6815 0.110 Uiso 1 1 calc R
C27 C 0.3693(11) 0.9384(5) 0.7384(3) 0.0511(18) Uani 1 1 d U
C28 C 0.4275(12) 0.9949(6) 0.6912(4) 0.0687(19) Uani 1 1 d U
H28 H 0.5290 1.0055 0.6887 0.082 Uiso 1 1 calc R
C29 C 0.3340(12) 1.0352(6) 0.6480(5) 0.080(2) Uani 1 1 d U
H29 H 0.3725 1.0689 0.6147 0.096 Uiso 1 1 calc R
C30 C 0.1841(12) 1.0252(7) 0.6548(5) 0.082(2) Uani 1 1 d U
H30 H 0.1210 1.0580 0.6281 0.099 Uiso 1 1 calc R
C31 C 0.1269(14) 0.9688(6) 0.6993(4) 0.076(2) Uani 1 1 d U
H31 H 0.0252 0.9594 0.7014 0.092 Uiso 1 1 calc R
C32 C 0.2176(10) 0.9247(6) 0.7418(3) 0.053(2) Uani 1 1 d .
H32 H 0.1772 0.8859 0.7726 0.064 Uiso 1 1 calc R

loop_
_atom_site_aniso_label
_atom_site_aniso_U_11
_atom_site_aniso_U_22
_atom_site_aniso_U_33
_atom_site_aniso_U_23
_atom_site_aniso_U_13
_atom_site_aniso_U_12
Au1 0.03982(15) 0.03723(13) 0.03394(13) 0.00382(12) 0.00343(14) -0.00406(13)
Cl1 0.0728(17) 0.0549(13) 0.0596(13) 0.0130(10) 0.0136(12) -0.0190(12)
P1 0.0361(12) 0.0411(11) 0.0330(10) 0.0033(8) 0.0031(9) -0.0044(9)
O1 0.037(4) 0.071(4) 0.042(3) 0.015(3) -0.005(3) 0.007(3)
C1 0.034(4) 0.030(3) 0.036(4) 0.007(3) -0.003(4) -0.002(3)
C2 0.045(5) 0.049(4) 0.045(4) 0.010(3) 0.005(5) -0.005(5)
C3 0.037(5) 0.042(4) 0.051(5) 0.016(3) 0.000(4) -0.009(3)
C4 0.024(4) 0.041(4) 0.053(4) 0.008(3) -0.004(4) -0.004(3)
C5 0.049(5) 0.044(5) 0.080(6) 0.003(4) -0.009(5) -0.009(5)
C6 0.075(7) 0.038(4) 0.083(7) -0.015(5) -0.003(6) -0.007(5)
C7 0.093(7) 0.066(6) 0.067(6) -0.032(5) 0.019(5) -0.017(6)
C8 0.067(7) 0.054(5) 0.062(6) -0.012(4) 0.011(5) -0.014(5)
C9 0.035(5) 0.032(4) 0.053(5) 0.000(3) 0.000(4) -0.002(3)
C10 0.018(4) 0.035(4) 0.040(4) 0.004(3) -0.006(3) 0.005(3)
C11 0.022(4) 0.043(4) 0.027(3) 0.000(3) 0.003(3) 0.006(3)
C12 0.037(5) 0.028(4) 0.043(4) -0.009(3) 0.003(4) -0.002(3)
C13 0.030(5) 0.051(5) 0.052(5) 0.011(4) -0.008(4) -0.002(4)
C14 0.041(6) 0.068(6) 0.070(6) 0.009(5) -0.008(5) 0.005(5)
C15 0.029(5) 0.061(6) 0.084(7) -0.007(5) 0.013(5) -0.011(4)
C16 0.041(6) 0.046(5) 0.073(6) -0.015(4) 0.027(5) -0.020(4)
C17 0.035(5) 0.038(4) 0.036(4) -0.007(3) 0.008(4) -0.008(4)
C18 0.056(6) 0.044(4) 0.035(4) -0.005(3) 0.017(4) -0.017(4)
C19 0.058(6) 0.035(4) 0.033(4) 0.004(3) -0.001(4) 0.002(4)
C20 0.041(5) 0.041(4) 0.037(4) 0.000(3) 0.005(4) 0.004(4)
C21 0.043(5) 0.040(4) 0.062(5) -0.005(4) 0.017(5) -0.007(4)
C22 0.056(7) 0.053(6) 0.104(8) -0.006(5) 0.028(6) 0.010(5)
C23 0.070(6) 0.089(5) 0.166(8) -0.017(6) 0.032(6) 0.007(5)
C24 0.075(5) 0.085(5) 0.159(7) -0.035(5) 0.032(5) 0.010(4)
C25 0.079(5) 0.086(5) 0.139(6) -0.048(5) 0.033(4) -0.004(4)
C26 0.072(6) 0.081(5) 0.124(6) -0.053(5) 0.034(5) -0.010(4)
C27 0.062(5) 0.057(4) 0.035(3) 0.003(3) -0.010(4) -0.020(4)
C28 0.077(4) 0.075(4) 0.054(4) 0.016(3) -0.013(4) -0.018(4)
C29 0.090(5) 0.079(4) 0.070(4) 0.024(3) -0.021(4) -0.013(4)
C30 0.092(5) 0.077(4) 0.078(4) 0.020(4) -0.024(5) -0.002(4)
C31 0.086(5) 0.075(5) 0.069(5) 0.012(4) -0.027(5) -0.001(5)
C32 0.065(7) 0.061(6) 0.033(4) 0.003(4) 0.001(4) 0.007(5)

loop_
_atom_type_symbol
_atom_type_description
_atom_type_scat_dispersion_real
_atom_type_scat_dispersion_imag
_atom_type_scat_source
C C 0.0033 0.0016 'International Tables Vol C Tables 4.2.6.8 and 6.1.1.4'
H H 0.0000 0.0000 'International Tables Vol C Tables 4.2.6.8 and 6.1.1.4'
O O 0.0106 0.0060 'International Tables Vol C Tables 4.2.6.8 and 6.1.1.4'
P P 0.1023 0.0942 'International Tables Vol C Tables 4.2.6.8 and 6.1.1.4'
Cl Cl 0.1484 0.1585 'International Tables Vol C Tables 4.2.6.8 and 6.1.1.4'
Au Au -2.0133 8.8022 'International Tables Vol C Tables 4.2.6.8 and 6.1.1.4'

loop_
_geom_angle_atom_site_label_1
_geom_angle_atom_site_label_2
_geom_angle_atom_site_label_3
_geom_angle
P1 Au1 Cl1 172.60(8)
C21 P1 C1 103.0(3)
C21 P1 C27 110.0(4)
C1 P1 C27 102.8(3)
C21 P1 Au1 109.7(2)
C1 P1 Au1 120.8(2)
C27 P1 Au1 110.1(3)
C20 O1 H1 109.5
C10 C1 C2 119.3(6)
C10 C1 P1 123.3(5)
C2 C1 P1 117.1(5)
C3 C2 C1 121.6(7)
C3 C2 H2 119.2
C1 C2 H2 119.2
C2 C3 C4 121.0(7)
C2 C3 H3 119.5
C4 C3 H3 119.5
C5 C4 C3 120.8(7)
C5 C4 C9 121.2(7)
C3 C4 C9 117.9(6)
C6 C5 C4 118.5(8)
C6 C5 H5 120.7
C4 C5 H5 120.7
C5 C6 C7 122.4(8)
C5 C6 H6 118.8
C7 C6 H6 118.8
C8 C7 C6 119.8(8)
C8 C7 H7 120.1
C6 C7 H7 120.1
C7 C8 C9 121.0(8)
C7 C8 H8 119.5
C9 C8 H8 119.5
C10 C9 C8 122.5(7)
C10 C9 C4 120.6(7)
C8 C9 C4 116.9(7)
C1 C10 C9 119.5(7)
C1 C10 C11 122.4(6)
C9 C10 C11 118.1(6)
C20 C11 C12 119.5(7)
C20 C11 C10 118.2(6)
C12 C11 C10 121.9(6)
C13 C12 C11 122.1(7)
C13 C12 C17 118.0(8)
C11 C12 C17 120.0(7)
C14 C13 C12 121.0(8)
C14 C13 H13 119.5
C12 C13 H13 119.5
C13 C14 C15 121.1(9)
C13 C14 H14 119.4
C15 C14 H14 119.4
C16 C15 C14 120.5(9)
C16 C15 H15 119.8
C14 C15 H15 119.8
C15 C16 C17 120.3(8)
C15 C16 H16 119.9
C17 C16 H16 119.9
C18 C17 C12 118.0(8)
C18 C17 C16 123.0(7)
C12 C17 C16 119.0(7)
C19 C18 C17 122.0(7)
C19 C18 H18 119.0
C17 C18 H18 119.0
C18 C19 C20 120.7(7)
C18 C19 H19 119.6
C20 C19 H19 119.6
O1 C20 C11 117.9(7)
O1 C20 C19 122.3(7)
C11 C20 C19 119.7(7)
C26 C21 C22 119.2(9)
C26 C21 P1 122.9(8)
C22 C21 P1 117.6(6)
C21 C22 C23 121.6(10)
C21 C22 H22 119.2
C23 C22 H22 119.2
C24 C23 C22 117.6(13)
C24 C23 H23 121.2
C22 C23 H23 121.2
C23 C24 C25 125.0(12)
C23 C24 H24 117.5
C25 C24 H24 117.5
C24 C25 C26 117.4(11)
C24 C25 H25 121.3
C26 C25 H25 121.3
C21 C26 C25 119.1(11)
C21 C26 H26 120.5
C25 C26 H26 120.5
C32 C27 C28 119.2(8)
C32 C27 P1 118.0(6)
C28 C27 P1 122.7(8)
C29 C28 C27 119.7(10)
C29 C28 H28 120.1
C27 C28 H28 120.1
C30 C29 C28 119.5(10)
C30 C29 H29 120.3
C28 C29 H29 120.3
C31 C30 C29 121.1(10)
C31 C30 H30 119.5
C29 C30 H30 119.5
C30 C31 C32 120.6(11)
C30 C31 H31 119.7
C32 C31 H31 119.7
C31 C32 C27 119.6(9)
C31 C32 H32 120.2
C27 C32 H32 120.2

loop_
_geom_bond_atom_site_label_1
_geom_bond_atom_site_label_2
_geom_bond_distance
Au1 P1 2.2302(19)
Au1 Cl1 2.289(2)
P1 C21 1.798(9)
P1 C1 1.821(7)
P1 C27 1.825(8)
O1 C20 1.355(9)
O1 H1 0.8200
C1 C10 1.394(9)
C1 C2 1.414(9)
C2 C3 1.358(9)
C2 H2 0.9300
C3 C4 1.413(10)
C3 H3 0.9300
C4 C5 1.403(10)
C4 C9 1.426(10)
C5 C6 1.349(11)
C5 H5 0.9300
C6 C7 1.393(12)
C6 H6 0.9300
C7 C8 1.363(11)
C7 H7 0.9300
C8 C9 1.419(10)
C8 H8 0.9300
C9 C10 1.416(10)
C10 C11 1.487(9)
C11 C20 1.389(9)
C11 C12 1.414(10)
C12 C13 1.407(10)
C12 C17 1.418(10)
C13 C14 1.361(11)
C13 H13 0.9300
C14 C15 1.379(12)
C14 H14 0.9300
C15 C16 1.355(12)
C15 H15 0.9300
C16 C17 1.426(11)
C16 H16 0.9300
C17 C18 1.404(11)
C18 C19 1.340(11)
C18 H18 0.9300
C19 C20 1.411(10)
C19 H19 0.9300
C21 C26 1.373(11)
C21 C22 1.382(12)
C22 C23 1.386(13)
C22 H22 0.9300
C23 C24 1.314(14)
C23 H23 0.9300
C24 C25 1.362(15)
C24 H24 0.9300
C25 C26 1.425(13)
C25 H25 0.9300
C26 H26 0.9300
C27 C32 1.386(12)
C27 C28 1.392(11)
C28 C29 1.382(12)
C28 H28 0.9300
C29 C30 1.370(14)
C29 H29 0.9300
C30 C31 1.343(13)
C30 H30 0.9300
C31 C32 1.379(11)
C31 H31 0.9300
C32 H32 0.9300

loop_
_geom_torsion_atom_site_label_1
_geom_torsion_atom_site_label_2
_geom_torsion_atom_site_label_3
_geom_torsion_atom_site_label_4
_geom_torsion
Cl1 Au1 P1 C21 -64.5(8)
Cl1 Au1 P1 C1 176.1(7)
Cl1 Au1 P1 C27 56.6(8)
C21 P1 C1 C10 -136.5(6)
C27 P1 C1 C10 109.2(6)
Au1 P1 C1 C10 -13.9(7)
C21 P1 C1 C2 50.3(7)
C27 P1 C1 C2 -64.1(7)
Au1 P1 C1 C2 172.9(5)
C10 C1 C2 C3 -2.0(12)
P1 C1 C2 C3 171.5(6)
C1 C2 C3 C4 0.5(12)
C2 C3 C4 C5 -177.5(8)
C2 C3 C4 C9 1.1(11)
C3 C4 C5 C6 177.5(8)
C9 C4 C5 C6 -1.1(12)
C4 C5 C6 C7 3.3(14)
C5 C6 C7 C8 -3.2(16)
C6 C7 C8 C9 0.6(15)
C7 C8 C9 C10 -177.3(8)
C7 C8 C9 C4 1.5(13)
C5 C4 C9 C10 177.5(7)
C3 C4 C9 C10 -1.1(11)
C5 C4 C9 C8 -1.3(11)
C3 C4 C9 C8 -179.9(7)
C2 C1 C10 C9 1.9(10)
P1 C1 C10 C9 -171.2(5)
C2 C1 C10 C11 179.4(7)
P1 C1 C10 C11 6.3(9)
C8 C9 C10 C1 178.3(7)
C4 C9 C10 C1 -0.3(10)
C8 C9 C10 C11 0.7(11)
C4 C9 C10 C11 -178.0(6)
C1 C10 C11 C20 96.5(8)
C9 C10 C11 C20 -85.9(8)
C1 C10 C11 C12 -91.2(8)
C9 C10 C11 C12 86.3(8)
C20 C11 C12 C13 178.7(6)
C10 C11 C12 C13 6.6(11)
C20 C11 C12 C17 -0.3(10)
C10 C11 C12 C17 -172.4(6)
C11 C12 C13 C14 -176.6(8)
C17 C12 C13 C14 2.4(11)
C12 C13 C14 C15 0.4(13)
C13 C14 C15 C16 -3.4(14)
C14 C15 C16 C17 3.5(13)
C13 C12 C17 C18 178.3(6)
C11 C12 C17 C18 -2.7(9)
C13 C12 C17 C16 -2.3(9)
C11 C12 C17 C16 176.8(6)
C15 C16 C17 C18 178.8(7)
C15 C16 C17 C12 -0.7(11)
C12 C17 C18 C19 2.6(10)
C16 C17 C18 C19 -176.8(7)
C17 C18 C19 C20 0.5(11)
C12 C11 C20 O1 179.9(6)
C10 C11 C20 O1 -7.6(10)
C12 C11 C20 C19 3.4(10)
C10 C11 C20 C19 175.8(6)
C18 C19 C20 O1 -180.0(7)
C18 C19 C20 C11 -3.6(11)
C1 P1 C21 C26 -130.8(7)
C27 P1 C21 C26 -21.8(8)
Au1 P1 C21 C26 99.4(7)
C1 P1 C21 C22 55.6(7)
C27 P1 C21 C22 164.7(6)
Au1 P1 C21 C22 -74.1(7)
C26 C21 C22 C23 0.0(14)
P1 C21 C22 C23 173.8(8)
C21 C22 C23 C24 0.0(16)
C22 C23 C24 C25 2.5(19)
C23 C24 C25 C26 -5(2)
C22 C21 C26 C25 -2.3(14)
P1 C21 C26 C25 -175.7(7)
C24 C25 C26 C21 4.5(16)
C21 P1 C27 C32 142.1(6)
C1 P1 C27 C32 -108.8(7)
Au1 P1 C27 C32 21.1(7)
C21 P1 C27 C28 -42.0(8)
C1 P1 C27 C28 67.1(8)
Au1 P1 C27 C28 -163.0(6)
C32 C27 C28 C29 -0.9(13)
P1 C27 C28 C29 -176.8(7)
C27 C28 C29 C30 4.8(15)
C28 C29 C30 C31 -6.5(16)
C29 C30 C31 C32 4.3(16)
C30 C31 C32 C27 -0.3(14)
C28 C27 C32 C31 -1.4(13)
P1 C27 C32 C31 174.7(6)
